data_2238680
loop_
_publ_author_name
'Marzouki, Riadh'
'Frigui, Wafa'
'Guesmi, Abderrahmen'
'Zid, Mohamed Faouzi'
'Driss, Ahmed'

_publ_section_title
;
 \b-Xenophyllite-type Na~4~Li~0.62~Co~5.67~Al~0.71~(AsO~4~)~6~
;
_journal_coeditor_code VN2076
_journal_issue 10
_journal_name_full 'Acta Crystallographica Section E'
_journal_page_first i65
_journal_page_last i66
_journal_paper_doi 10.1107/S1600536813025233
_journal_volume 69
_journal_year 2013
_chemical_formula_iupac 'Na4 Li0.62 Co5.67 Al0.71 (As O4)6'
_chemical_formula_moiety 'Al0.71 As6 Co5.67 Li0.62 Na4 O24'
_chemical_formula_sum 'Al0.71 As6 Co5.67 Li0.62 Na4 O24'
_chemical_formula_weight 1283.06
_chemical_name_systematic
;
Tetrasodium lithium cobalt aluminium hexa(orthoarsenate)
;
_space_group_IT_number 12
_symmetry_cell_setting monoclinic
_symmetry_space_group_name_Hall '-C 2y'
_symmetry_space_group_name_H-M 'C 1 2/m 1'
_atom_sites_solution_primary direct
_atom_sites_solution_secondary difmap
_audit_creation_method SHELXL-97
_cell_angle_alpha 90.00
_cell_angle_beta 105.51(2)
_cell_angle_gamma 90.00
_cell_formula_units_Z 2
_cell_length_a 10.7444(9)
_cell_length_b 14.847(2)
_cell_length_c 6.7223(8)
_cell_measurement_reflns_used 25
_cell_measurement_temperature 298(2)
_cell_measurement_theta_max 15
_cell_measurement_theta_min 11
_cell_volume 1033.3(2)
_computing_cell_refinement 'CAD-4 EXPRESS (Duisenberg, 1992; Mac\'i\<cek & Yordanov, 1992)'
_computing_data_collection 'CAD-4 EXPRESS (Duisenberg, 1992; Mac\'i\<cek & Yordanov, 1992)'
_computing_data_reduction 'XCAD4 (Harms & Wocadlo, 1995)'
_computing_molecular_graphics 'DIAMOND (Brandenburg, 1998)'
_computing_publication_material 'WinGX (Farrugia, 2012)'
_computing_structure_refinement 'SHELXL-97 (Sheldrick, 2008)'
_computing_structure_solution 'SHELXS-97 (Sheldrick, 2008)'
_diffrn_ambient_temperature 298(2)
_diffrn_measured_fraction_theta_full 0.999
_diffrn_measured_fraction_theta_max 0.999
_diffrn_measurement_device_type 'Enraf--Nonius CAD-4'
_diffrn_measurement_method \w/2\q
_diffrn_radiation_monochromator graphite
_diffrn_radiation_source 'fine-focus sealed tube'
_diffrn_radiation_type MoK\a
_diffrn_radiation_wavelength 0.71073
_diffrn_reflns_av_R_equivalents 0.0272
_diffrn_reflns_av_sigmaI/netI 0.0297
_diffrn_reflns_limit_h_max 13
_diffrn_reflns_limit_h_min -13
_diffrn_reflns_limit_k_max 18
_diffrn_reflns_limit_k_min -1
_diffrn_reflns_limit_l_max 2
_diffrn_reflns_limit_l_min -8
_diffrn_reflns_number 1615
_diffrn_reflns_theta_full 26.96
_diffrn_reflns_theta_max 26.96
_diffrn_reflns_theta_min 2.40
_diffrn_standards_decay_% 1.4
_diffrn_standards_interval_time 120
_diffrn_standards_number 2
_exptl_absorpt_coefficient_mu 14.218
_exptl_absorpt_correction_T_max 0.042
_exptl_absorpt_correction_T_min 0.033
_exptl_absorpt_correction_type psi-scan
_exptl_absorpt_process_details '(North <i>et al.</i>, 1968)'
_exptl_crystal_colour purple
_exptl_crystal_density_diffrn 4.124
_exptl_crystal_density_method 'not measured'
_exptl_crystal_description prism
_exptl_crystal_F_000 1196
_exptl_crystal_size_max 0.26
_exptl_crystal_size_mid 0.24
_exptl_crystal_size_min 0.22
_refine_diff_density_max 0.866
_refine_diff_density_min -0.866
_refine_ls_extinction_coef 0.00110(14)
_refine_ls_extinction_expression Fc^*^=kFc[1+0.001xFc^2^\l^3^/sin(2\q)]^-1/4^
_refine_ls_extinction_method SHELXL
_refine_ls_goodness_of_fit_ref 1.126
_refine_ls_matrix_type full
_refine_ls_number_parameters 117
_refine_ls_number_reflns 1174
_refine_ls_number_restraints 2
_refine_ls_restrained_S_all 1.125
_refine_ls_R_factor_all 0.0316
_refine_ls_R_factor_gt 0.0261
_refine_ls_shift/su_max 0.001
_refine_ls_shift/su_mean 0.000
_refine_ls_structure_factor_coef Fsqd
_refine_ls_weighting_details 'calc w=1/[\s^2^(Fo^2^)+(0.0261P)^2^+8.1220P] where P=(Fo^2^+2Fc^2^)/3'
_refine_ls_weighting_scheme calc
_refine_ls_wR_factor_gt 0.0659
_refine_ls_wR_factor_ref 0.0683
_reflns_number_gt 1048
_reflns_number_total 1174
_reflns_threshold_expression I>2\s(I)
_cod_data_source_file vn2076.cif
_cod_data_source_block I
_cod_original_sg_symbol_H-M 'C 2/m'
_cod_database_code 2238680

loop_
_symmetry_equiv_pos_as_xyz
'x, y, z'
'-x, y, -z'
'x+1/2, y+1/2, z'
'-x+1/2, y+1/2, -z'
'-x, -y, -z'
'x, -y, z'
'-x+1/2, -y+1/2, -z'
'x+1/2, -y+1/2, z'

loop_
_atom_site_type_symbol
_atom_site_label
_atom_site_fract_x
_atom_site_fract_y
_atom_site_fract_z
_atom_site_U_iso_or_equiv
_atom_site_adp_type
_atom_site_calc_flag
_atom_site_refinement_flags
_atom_site_occupancy
_atom_site_symmetry_multiplicity
As As2 0.59838(4) 0.82118(3) 0.79004(7) 0.00867(15) Uani d . 1 1
As As1 0.81961(6) 0.0000 0.56316(10) 0.01067(18) Uani d S 1 2
Co Co3 0.67950(6) 0.81829(4) 0.31816(9) 0.00996(17) Uani d . 1 1
Co Co2 0.0000 0.83579(9) 0.5000 0.0144(5) Uani d SP 0.690(5) 2
Li Li2 0.0000 0.83579(9) 0.5000 0.0144(5) Uani d SP 0.310(5) 2
Co Co1 0.5000 0.0000 0.5000 0.0076(6) Uani d SP 0.286(10) 4
Al Al1 0.5000 0.0000 0.5000 0.0076(6) Uani d SP 0.714(11) 4
Na Na1 0.9266(5) 0.8844(3) 0.0071(7) 0.0323(11) Uani d P 0.50 1
Na Na2 0.1821(6) 0.0000 0.9226(9) 0.0199(12) Uani d SP 0.50 2
Na Na3 0.4291(12) 0.0000 -0.0240(13) 0.066(4) Uani d SP 0.50 2
O O1 0.4915(3) 0.7349(2) 0.7760(5) 0.0176(7) Uani d . 1 1
O O2 0.6883(3) 0.7907(2) 0.6291(5) 0.0150(7) Uani d . 1 1
O O3 0.4874(3) -0.0941(2) 0.7033(5) 0.0127(6) Uani d . 1 1
O O4 0.9410(5) 0.0000 0.7772(8) 0.0239(12) Uani d S 1 2
O O5 0.6804(5) 0.0000 0.6305(8) 0.0195(11) Uani d S 1 2
O O6 0.6918(3) 0.8497(3) 0.0228(5) 0.0180(7) Uani d . 1 1
O O7 0.8273(4) -0.0903(3) 0.4118(6) 0.0252(9) Uani d . 1 1

loop_
_atom_site_aniso_label
_atom_site_aniso_U_11
_atom_site_aniso_U_22
_atom_site_aniso_U_33
_atom_site_aniso_U_12
_atom_site_aniso_U_13
_atom_site_aniso_U_23
As2 0.0063(2) 0.0112(2) 0.0081(2) 0.00085(16) 0.00117(17) -0.00121(16)
As1 0.0072(3) 0.0091(3) 0.0148(3) 0.000 0.0014(2) 0.000
Co3 0.0079(3) 0.0123(3) 0.0094(3) 0.0006(2) 0.0019(2) 0.0006(2)
Co2 0.0101(7) 0.0177(8) 0.0154(7) 0.000 0.0034(5) 0.000
Li2 0.0101(7) 0.0177(8) 0.0154(7) 0.000 0.0034(5) 0.000
Co1 0.0055(10) 0.0075(10) 0.0097(10) 0.000 0.0019(7) 0.000
Al1 0.0055(10) 0.0075(10) 0.0097(10) 0.000 0.0019(7) 0.000
Na1 0.040(3) 0.025(2) 0.025(2) -0.009(2) -0.003(2) 0.0085(19)
Na2 0.023(3) 0.020(3) 0.018(3) 0.000 0.007(2) 0.000
Na3 0.171(11) 0.013(3) 0.025(4) 0.000 0.044(7) 0.000
O1 0.0134(17) 0.0148(17) 0.0213(18) -0.0011(14) -0.0010(14) 0.0044(14)
O2 0.0170(17) 0.0176(17) 0.0129(16) 0.0088(14) 0.0085(13) 0.0025(13)
O3 0.0100(14) 0.0109(15) 0.0175(16) 0.0019(12) 0.0043(12) -0.0009(13)
O4 0.015(2) 0.023(3) 0.026(3) 0.000 -0.007(2) 0.000
O5 0.011(2) 0.020(3) 0.028(3) 0.000 0.006(2) 0.000
O6 0.0162(17) 0.0290(19) 0.0081(15) -0.0074(15) 0.0018(13) -0.0028(14)
O7 0.0240(18) 0.026(2) 0.030(2) -0.0131(16) 0.0150(17) -0.0160(17)

loop_
_atom_type_symbol
_atom_type_description
_atom_type_scat_dispersion_real
_atom_type_scat_dispersion_imag
_atom_type_scat_source
O O 0.0106 0.0060 'International Tables Vol C Tables 4.2.6.8 and 6.1.1.4'
Na Na 0.0362 0.0249 'International Tables Vol C Tables 4.2.6.8 and 6.1.1.4'
Co Co 0.3494 0.9721 'International Tables Vol C Tables 4.2.6.8 and 6.1.1.4'
As As 0.0499 2.0058 'International Tables Vol C Tables 4.2.6.8 and 6.1.1.4'
Al Al 0.0645 0.0514 'International Tables Vol C Tables 4.2.6.8 and 6.1.1.4'
Li Li -0.0003 0.0001 'International Tables Vol C Tables 4.2.6.8 and 6.1.1.4'

loop_
_geom_angle_atom_site_label_1
_geom_angle_atom_site_label_2
_geom_angle_atom_site_label_3
_geom_angle_site_symmetry_1
_geom_angle_site_symmetry_3
_geom_angle
_geom_angle_publ_flag
O6 As2 O2 1_556 . 111.31(17) n
O6 As2 O1 1_556 . 117.96(17) n
O2 As2 O1 . . 104.74(18) n
O6 As2 O3 1_556 1_565 108.63(17) n
O2 As2 O3 . 1_565 116.12(16) n
O1 As2 O3 . 1_565 97.73(16) n
O4 As1 O5 . . 108.4(3) n
O4 As1 O7 . . 111.45(18) n
O5 As1 O7 . . 110.63(16) n
O4 As1 O7 . 6 111.45(18) n
O5 As1 O7 . 6 110.63(16) n
O7 As1 O7 . 6 104.2(3) n
O7 Co3 O6 1_565 . 84.43(15) n
O7 Co3 O2 1_565 . 89.93(15) n
O6 Co3 O2 . . 173.76(14) n
O7 Co3 O2 1_565 7_666 91.41(15) n
O6 Co3 O2 . 7_666 96.91(14) n
O2 Co3 O2 . 7_666 80.51(14) n
O7 Co3 O1 1_565 2_656 173.12(14) n
O6 Co3 O1 . 2_656 96.60(14) n
O2 Co3 O1 . 2_656 89.32(14) n
O2 Co3 O1 7_666 2_656 95.21(13) n
O7 Co3 O3 1_565 2_666 100.36(14) n
O6 Co3 O3 . 2_666 93.66(14) n
O2 Co3 O3 . 2_666 89.99(13) n
O2 Co3 O3 7_666 2_666 164.89(13) n
O1 Co3 O3 2_656 2_666 72.81(12) n
O7 Co2 O7 2_666 1_465 117.0(2) n
O7 Co2 O1 2_666 7_566 105.07(14) n
O7 Co2 O1 1_465 7_566 104.44(13) n
O7 Co2 O1 2_666 8_465 104.44(13) n
O7 Co2 O1 1_465 8_465 105.07(14) n
O1 Co2 O1 7_566 8_465 121.69(19) n
O5 Co1 O5 . 5_656 180.00(13) n
O5 Co1 O3 . 2_656 93.93(15) n
O5 Co1 O3 5_656 2_656 86.07(15) n
O5 Co1 O3 . 6 86.07(15) n
O5 Co1 O3 5_656 6 93.93(15) n
O3 Co1 O3 2_656 6 180.0 n
O5 Co1 O3 . . 86.07(15) n
O5 Co1 O3 5_656 . 93.93(15) n
O3 Co1 O3 2_656 . 90.49(19) n
O3 Co1 O3 6 . 89.51(19) n
O5 Co1 O3 . 5_656 93.93(15) n
O5 Co1 O3 5_656 5_656 86.07(15) n
O3 Co1 O3 2_656 5_656 89.51(19) n
O3 Co1 O3 6 5_656 90.49(19) n
O3 Co1 O3 . 5_656 180.0 n

loop_
_geom_bond_atom_site_label_1
_geom_bond_atom_site_label_2
_geom_bond_site_symmetry_2
_geom_bond_distance
_geom_bond_publ_flag
As2 O6 1_556 1.672(3) n
As2 O2 . 1.694(3) n
As2 O1 . 1.706(3) n
As2 O3 1_565 1.724(3) n
As1 O4 . 1.663(5) n
As1 O5 . 1.674(5) n
As1 O7 . 1.698(4) n
As1 O7 6 1.698(4) n
Co3 O7 1_565 2.056(4) n
Co3 O6 . 2.078(3) n
Co3 O2 . 2.107(3) n
Co3 O2 7_666 2.119(3) n
Co3 O1 2_656 2.165(3) n
Co3 O3 2_666 2.188(3) n
Co2 O7 2_666 2.100(4) n
Co2 O7 1_465 2.100(4) n
Co2 O1 7_566 2.155(4) n
Co2 O1 8_465 2.155(4) n
Co1 O5 . 1.902(5) n
Co1 O5 5_656 1.902(5) n
Co1 O3 2_656 1.984(3) n
Co1 O3 6 1.984(3) n
Co1 O3 . 1.984(3) n
Co1 O3 5_656 1.984(3) n
Na1 O1 7_666 2.314(6) n
Na1 O4 1_564 2.342(6) n
Na1 O4 5_766 2.443(6) n
Na1 O1 8_564 2.573(6) n
Na1 O6 . 2.605(6) n
Na2 O4 1_455 2.512(8) n
Na2 O6 5_666 2.585(5) n
Na2 O6 2_646 2.585(5) n
Na2 O7 2_656 2.596(6) n
Na2 O7 5_656 2.596(6) n
Na2 O4 5_657 2.692(8) n
Na2 O5 5_657 2.972(8) n
Na3 O3 1_554 2.513(8) n
Na3 O3 6_554 2.513(8) n
Na3 O3 5_656 2.524(8) n
Na3 O3 2_656 2.524(8) n
Na3 O6 2_645 2.583(7) n
Na3 O6 5_665 2.583(7) n
